data_2242000
loop_
_publ_author_name
'Pedziwiatr, Jakub'
'Ghiviriga, Ion'
'Abboud, Khalil A.'
'Veige, Adam S.'

_publ_section_title
;
 Crystal structures of a novel NNN pincer ligand and its dinuclear
 titanium(IV) alkoxide pincer complex
;
_journal_coeditor_code LH5823
_journal_issue 2
_journal_name_full 'Acta Crystallographica Section E'
_journal_page_first 122
_journal_page_last 126
_journal_paper_doi 10.1107/S2056989016019964
_journal_volume 73
_journal_year 2017
_chemical_formula_iupac '[Li2 Br2 (C24 H33 N3) (C4 H10 O1)2]'
_chemical_formula_moiety 'C32 H53 Br2 Li2 N3 O2'
_chemical_formula_sum 'C32 H53 Br2 Li2 N3 O2'
_chemical_formula_weight 685.47
_chemical_name_systematic
;Di-\m-bromido-\m-{2-(2,2-dimethylpropanimidoyl)-<i>N</i>-[2-(2,2-dimethylpropanimidoyl)-4-methylphenyl]-4-methylaniline}-bis[(diethyl
ether)lithium]
;
_space_group_crystal_system orthorhombic
_space_group_IT_number 60
_space_group_name_Hall '-P 2n 2ab'
_space_group_name_H-M_alt 'P b c n'
_symmetry_space_group_name_Hall '-P 2n 2ab'
_symmetry_space_group_name_H-M 'P b c n'
_atom_sites_solution_hydrogens mixed
_atom_sites_solution_primary direct
_atom_sites_solution_secondary difmap
_audit_creation_method SHELXL-2014
_cell_angle_alpha 90
_cell_angle_beta 90
_cell_angle_gamma 90
_cell_formula_units_Z 4
_cell_length_a 11.8301(7)
_cell_length_b 22.3946(13)
_cell_length_c 13.4254(8)
_cell_measurement_reflns_used 9991
_cell_measurement_temperature 100(2)
_cell_measurement_theta_max 28.0
_cell_measurement_theta_min 2.0
_cell_volume 3556.8(4)
_computing_cell_refinement
;
APEX2 (Bruker, 2008)
;
_computing_data_collection
;
APEX2 (Bruker, 2008)
;
_computing_data_reduction
;
SAINT (Bruker, 2008)
;
_computing_molecular_graphics
;
DIAMOND (Brandenburg, 2014)
;
_computing_publication_material
;
SHELXL2013 (Sheldrick, 2015b)
;
_computing_structure_refinement
;
SHELXL2013 (Sheldrick, 2015b)
;
_computing_structure_solution
;
SHELXT2013 (Sheldrick, 2015a)
;
_diffrn_ambient_temperature 100(2)
_diffrn_measured_fraction_theta_full 1.000
_diffrn_measured_fraction_theta_max 1.000
_diffrn_measurement_device_type 'Bruker APEXII DUO'
_diffrn_measurement_method 'phi and omega scans'
_diffrn_radiation_type MoK\a
_diffrn_radiation_wavelength 0.71073
_diffrn_reflns_av_R_equivalents 0.0504
_diffrn_reflns_limit_h_max 15
_diffrn_reflns_limit_h_min -14
_diffrn_reflns_limit_k_max 28
_diffrn_reflns_limit_k_min -29
_diffrn_reflns_limit_l_max 17
_diffrn_reflns_limit_l_min -17
_diffrn_reflns_number 45357
_diffrn_reflns_theta_full 25.242
_diffrn_reflns_theta_max 27.494
_diffrn_reflns_theta_min 1.819
_diffrn_standards_decay_% 0
_diffrn_standards_interval_count 0
_diffrn_standards_interval_time 0
_diffrn_standards_number 0
_exptl_absorpt_coefficient_mu 2.309
_exptl_absorpt_correction_T_max 0.8913
_exptl_absorpt_correction_T_min 0.7580
_exptl_absorpt_correction_type analytical
_exptl_absorpt_process_details
;
[based on measured indexed crystal faces (SHELXTL; Sheldrick, 2008)]
;
_exptl_crystal_colour orange
_exptl_crystal_density_diffrn 1.280
_exptl_crystal_description platelets
_exptl_crystal_F_000 1432
_exptl_crystal_size_max 0.150
_exptl_crystal_size_mid 0.125
_exptl_crystal_size_min 0.057
_refine_diff_density_max 1.011
_refine_diff_density_min -0.785
_refine_ls_extinction_method none
_refine_ls_goodness_of_fit_ref 1.026
_refine_ls_hydrogen_treatment mixed
_refine_ls_matrix_type full
_refine_ls_number_parameters 189
_refine_ls_number_reflns 4096
_refine_ls_number_restraints 3
_refine_ls_restrained_S_all 1.026
_refine_ls_R_factor_all 0.0701
_refine_ls_R_factor_gt 0.0521
_refine_ls_shift/su_max 0.000
_refine_ls_shift/su_mean 0.000
_refine_ls_structure_factor_coef Fsqd
_refine_ls_weighting_details 'w=1/[\s^2^(Fo^2^)+(0.0691P)^2^+7.3069P] where P=(Fo^2^+2Fc^2^)/3'
_refine_ls_weighting_scheme calc
_refine_ls_wR_factor_gt 0.1329
_refine_ls_wR_factor_ref 0.1399
_reflns_number_gt 3116
_reflns_number_total 4096
_reflns_threshold_expression 'I > 2\s(I)'
_cod_data_source_file lh5823sup1.cif
_cod_data_source_block 1
_cod_database_code 2242000
_shelx_space_group_comment
;
The symmetry employed for this shelxl refinement is uniquely defined
by the following loop, which should always be used as a source of
symmetry information in preference to the above space-group names.
They are only intended as comments.
;
_shelx_estimated_absorpt_t_min 0.723
_shelx_estimated_absorpt_t_max 0.880
_shelxl_version_number 2.013

loop_
_space_group_symop_operation_xyz
'x, y, z'
'-x+1/2, -y+1/2, z+1/2'
'-x, y, -z+1/2'
'x+1/2, -y+1/2, -z'
'-x, -y, -z'
'x-1/2, y-1/2, -z-1/2'
'x, -y, z-1/2'
'-x-1/2, y-1/2, z'

loop_
_atom_site_type_symbol
_atom_site_label
_atom_site_fract_x
_atom_site_fract_y
_atom_site_fract_z
_atom_site_U_iso_or_equiv
_atom_site_adp_type
_atom_site_calc_flag
_atom_site_occupancy
_atom_site_disorder_assembly
_atom_site_disorder_group
Br Br1 0.61932(3) 0.39333(2) 0.34805(3) 0.03136(14) Uani d 1 . .
O O1 0.6756(3) 0.44324(13) 0.0817(2) 0.0480(8) Uani d 1 . .
N N1 0.5000 0.1968(2) 0.2500 0.0340(12) Uani d 1 . .
H H1 0.5000 0.226(2) 0.2500 0.014(15) Uiso d 1 . .
Li Li1 0.5936(6) 0.3850(3) 0.1634(4) 0.0299(13) Uani d 1 . .
N N2 0.6013(3) 0.29847(13) 0.1107(2) 0.0236(6) Uani d 1 . .
H H2 0.529(3) 0.2921(16) 0.095(3) 0.020(9) Uiso d 1 . .
C C1 0.5220(3) 0.16765(15) 0.1599(2) 0.0273(8) Uani d 1 . .
C C2 0.4665(4) 0.11449(16) 0.1360(3) 0.0358(9) Uani d 1 . .
H H2A 0.4154 0.0974 0.1826 0.043 Uiso calc 1 . .
C C3 0.4844(3) 0.08642(16) 0.0463(3) 0.0317(8) Uani d 1 . .
H H3A 0.4463 0.0500 0.0326 0.038 Uiso calc 1 . .
C C4 0.5571(3) 0.11027(14) -0.0246(2) 0.0223(7) Uani d 1 . .
C C5 0.6128(3) 0.16289(14) -0.0011(2) 0.0190(6) Uani d 1 . .
H H5A 0.6628 0.1799 -0.0486 0.023 Uiso calc 1 . .
C C6 0.5978(3) 0.19165(14) 0.0902(2) 0.0189(6) Uani d 1 . .
C C7 0.6566(3) 0.24952(15) 0.1137(2) 0.0198(6) Uani d 1 . .
C C8 0.7805(3) 0.24912(17) 0.1459(2) 0.0284(8) Uani d 1 . .
C C9 0.8530(3) 0.2188(2) 0.0673(4) 0.0504(13) Uani d 1 . .
H H9A 0.8475 0.2409 0.0045 0.076 Uiso calc 1 . .
H H9B 0.8263 0.1778 0.0572 0.076 Uiso calc 1 . .
H H9C 0.9319 0.2181 0.0895 0.076 Uiso calc 1 . .
C C10 0.7884(4) 0.2155(2) 0.2453(4) 0.0553(13) Uani d 1 . .
H H10A 0.7413 0.2355 0.2951 0.083 Uiso calc 1 . .
H H10B 0.8671 0.2150 0.2680 0.083 Uiso calc 1 . .
H H10C 0.7619 0.1744 0.2362 0.083 Uiso calc 1 . .
C C11 0.8247(4) 0.3122(2) 0.1619(3) 0.0431(10) Uani d 1 . .
H H11A 0.8219 0.3342 0.0989 0.065 Uiso calc 1 . .
H H11B 0.9029 0.3104 0.1857 0.065 Uiso calc 1 . .
H H11C 0.7777 0.3326 0.2115 0.065 Uiso calc 1 . .
C C12 0.5736(3) 0.07978(16) -0.1236(2) 0.0270(7) Uani d 1 . .
H H12A 0.6273 0.1027 -0.1639 0.041 Uiso calc 1 . .
H H12B 0.5010 0.0773 -0.1585 0.041 Uiso calc 1 . .
H H12C 0.6033 0.0394 -0.1127 0.041 Uiso calc 1 . .
C C13 0.6566(4) 0.4554(2) -0.0192(3) 0.0449(11) Uani d 1 . .
H H13A 0.7272 0.4705 -0.0498 0.054 Uiso calc 1 . .
H H13B 0.5984 0.4870 -0.0253 0.054 Uiso calc 1 . .
C C14 0.6196(5) 0.4029(2) -0.0716(3) 0.0563(13) Uani d 1 . .
H H14A 0.6078 0.4127 -0.1420 0.084 Uiso calc 1 . .
H H14B 0.5486 0.3886 -0.0426 0.084 Uiso calc 1 . .
H H14C 0.6774 0.3717 -0.0660 0.084 Uiso calc 1 . .
C C15 0.7467(5) 0.4866(3) 0.1318(4) 0.0477(14) Uiso d 0.812(8) A 1
H H15A 0.7758 0.4693 0.1947 0.057 Uiso calc 0.812(8) A 1
H H15B 0.8122 0.4966 0.0891 0.057 Uiso calc 0.812(8) A 1
C C16 0.6824(7) 0.5401(4) 0.1531(6) 0.081(2) Uiso d 0.812(8) A 1
H H16A 0.7310 0.5693 0.1867 0.121 Uiso calc 0.812(8) A 1
H H16B 0.6184 0.5301 0.1964 0.121 Uiso calc 0.812(8) A 1
H H16C 0.6542 0.5572 0.0907 0.121 Uiso calc 0.812(8) A 1
C C15' 0.6749(17) 0.5051(3) 0.1147(12) 0.0477(14) Uiso d 0.188(8) A 2
H H15C 0.6705 0.5310 0.0551 0.057 Uiso calc 0.188(8) A 2
H H15D 0.6053 0.5118 0.1541 0.057 Uiso calc 0.188(8) A 2
C C16' 0.771(2) 0.5238(17) 0.174(2) 0.081(2) Uiso d 0.188(8) A 2
H H16D 0.7621 0.5660 0.1918 0.121 Uiso calc 0.188(8) A 2
H H16E 0.8404 0.5186 0.1352 0.121 Uiso calc 0.188(8) A 2
H H16F 0.7747 0.4996 0.2346 0.121 Uiso calc 0.188(8) A 2

loop_
_atom_site_aniso_label
_atom_site_aniso_U_11
_atom_site_aniso_U_22
_atom_site_aniso_U_33
_atom_site_aniso_U_12
_atom_site_aniso_U_13
_atom_site_aniso_U_23
Br1 0.0324(2) 0.0367(2) 0.02499(19) -0.00523(16) -0.00689(14) 0.00029(15)
O1 0.075(2) 0.0360(16) 0.0331(14) -0.0292(16) -0.0057(15) 0.0070(12)
N1 0.059(3) 0.018(2) 0.025(2) 0.000 0.023(2) 0.000
Li1 0.039(3) 0.024(3) 0.027(3) -0.005(3) -0.001(3) -0.001(2)
N2 0.0241(16) 0.0225(14) 0.0240(14) -0.0015(12) 0.0002(12) -0.0004(11)
C1 0.037(2) 0.0225(16) 0.0228(16) 0.0012(14) 0.0149(15) 0.0016(13)
C2 0.047(2) 0.0276(19) 0.033(2) -0.0091(17) 0.0263(17) -0.0012(15)
C3 0.040(2) 0.0206(16) 0.0347(19) -0.0075(16) 0.0144(17) -0.0003(15)
C4 0.0249(17) 0.0229(16) 0.0192(15) 0.0017(14) 0.0034(13) 0.0011(13)
C5 0.0180(15) 0.0220(15) 0.0169(14) 0.0003(13) 0.0029(12) 0.0052(12)
C6 0.0188(16) 0.0184(15) 0.0195(14) 0.0012(12) 0.0065(12) 0.0027(12)
C7 0.0238(16) 0.0248(16) 0.0109(12) 0.0002(14) 0.0053(12) -0.0001(12)
C8 0.0256(18) 0.0340(19) 0.0256(17) 0.0025(15) -0.0007(14) -0.0076(15)
C9 0.0213(19) 0.075(3) 0.055(3) 0.009(2) -0.0015(18) -0.036(2)
C10 0.053(3) 0.066(3) 0.046(3) -0.011(3) -0.022(2) 0.019(2)
C11 0.027(2) 0.041(2) 0.061(3) -0.0044(18) -0.0027(19) -0.014(2)
C12 0.0327(19) 0.0269(18) 0.0215(16) -0.0048(15) 0.0036(14) -0.0025(14)
C13 0.046(2) 0.049(3) 0.040(2) -0.001(2) 0.0007(19) 0.019(2)
C14 0.079(4) 0.062(3) 0.028(2) 0.000(3) 0.002(2) 0.003(2)

loop_
_atom_type_symbol
_atom_type_description
_atom_type_scat_dispersion_real
_atom_type_scat_dispersion_imag
_atom_type_scat_source
C C 0.0033 0.0016 'International Tables Vol C Tables 4.2.6.8 and 6.1.1.4'
H H 0.0000 0.0000 'International Tables Vol C Tables 4.2.6.8 and 6.1.1.4'
Li Li -0.0003 0.0001 'International Tables Vol C Tables 4.2.6.8 and 6.1.1.4'
N N 0.0061 0.0033 'International Tables Vol C Tables 4.2.6.8 and 6.1.1.4'
O O 0.0106 0.0060 'International Tables Vol C Tables 4.2.6.8 and 6.1.1.4'
Br Br -0.2901 2.4595 'International Tables Vol C Tables 4.2.6.8 and 6.1.1.4'

loop_
_geom_angle_atom_site_label_1
_geom_angle_atom_site_label_2
_geom_angle_atom_site_label_3
_geom_angle_site_symmetry_1
_geom_angle_site_symmetry_3
_geom_angle
Li1 Br1 Li1 . 3_655 79.3(2)
C13 O1 C15 . . 114.3(3)
C13 O1 C15' . . 96.2(7)
C13 O1 Li1 . . 126.3(3)
C15 O1 Li1 . . 118.2(3)
C15' O1 Li1 . . 117.3(5)
C1 N1 C1 3_655 . 124.3(4)
C1 N1 H1 3_655 . 117.8(2)
C1 N1 H1 . . 117.8(2)
O1 Li1 N2 . . 114.2(3)
O1 Li1 Br1 . . 116.4(3)
N2 Li1 Br1 . . 113.8(3)
O1 Li1 Br1 . 3_655 114.2(3)
N2 Li1 Br1 . 3_655 95.3(3)
Br1 Li1 Br1 . 3_655 100.1(2)
O1 Li1 Li1 . 3_655 138.3(2)
N2 Li1 Li1 . 3_655 106.2(2)
Br1 Li1 Li1 . 3_655 50.74(16)
Br1 Li1 Li1 3_655 3_655 50.01(19)
C7 N2 Li1 . . 144.9(3)
C7 N2 H2 . . 111(2)
Li1 N2 H2 . . 101(2)
C2 C1 N1 . . 120.6(3)
C2 C1 C6 . . 118.2(3)
N1 C1 C6 . . 121.1(3)
C3 C2 C1 . . 121.2(3)
C3 C2 H2A . . 119.4
C1 C2 H2A . . 119.4
C2 C3 C4 . . 121.3(3)
C2 C3 H3A . . 119.3
C4 C3 H3A . . 119.3
C5 C4 C3 . . 117.7(3)
C5 C4 C12 . . 121.6(3)
C3 C4 C12 . . 120.7(3)
C4 C5 C6 . . 122.2(3)
C4 C5 H5A . . 118.9
C6 C5 H5A . . 118.9
C5 C6 C1 . . 119.4(3)
C5 C6 C7 . . 121.6(3)
C1 C6 C7 . . 119.0(3)
N2 C7 C6 . . 119.8(3)
N2 C7 C8 . . 120.3(3)
C6 C7 C8 . . 119.8(3)
C9 C8 C11 . . 108.6(3)
C9 C8 C7 . . 110.3(3)
C11 C8 C7 . . 111.4(3)
C9 C8 C10 . . 110.5(4)
C11 C8 C10 . . 108.2(3)
C7 C8 C10 . . 107.9(3)
C8 C9 H9A . . 109.5
C8 C9 H9B . . 109.5
H9A C9 H9B . . 109.5
C8 C9 H9C . . 109.5
H9A C9 H9C . . 109.5
H9B C9 H9C . . 109.5
C8 C10 H10A . . 109.5
C8 C10 H10B . . 109.5
H10A C10 H10B . . 109.5
C8 C10 H10C . . 109.5
H10A C10 H10C . . 109.5
H10B C10 H10C . . 109.5
C8 C11 H11A . . 109.5
C8 C11 H11B . . 109.5
H11A C11 H11B . . 109.5
C8 C11 H11C . . 109.5
H11A C11 H11C . . 109.5
H11B C11 H11C . . 109.5
C4 C12 H12A . . 109.5
C4 C12 H12B . . 109.5
H12A C12 H12B . . 109.5
C4 C12 H12C . . 109.5
H12A C12 H12C . . 109.5
H12B C12 H12C . . 109.5
O1 C13 C14 . . 111.3(4)
O1 C13 H13A . . 109.4
C14 C13 H13A . . 109.4
O1 C13 H13B . . 109.4
C14 C13 H13B . . 109.4
H13A C13 H13B . . 108.0
C13 C14 H14A . . 109.5
C13 C14 H14B . . 109.5
H14A C14 H14B . . 109.5
C13 C14 H14C . . 109.5
H14A C14 H14C . . 109.5
H14B C14 H14C . . 109.5
C16 C15 O1 . . 109.9(5)
C16 C15 H15A . . 109.7
O1 C15 H15A . . 109.7
C16 C15 H15B . . 109.7
O1 C15 H15B . . 109.7
H15A C15 H15B . . 108.2
C15 C16 H16A . . 109.5
C15 C16 H16B . . 109.5
H16A C16 H16B . . 109.5
C15 C16 H16C . . 109.5
H16A C16 H16C . . 109.5
H16B C16 H16C . . 109.5
C16' C15' O1 . . 116(2)
C16' C15' H15C . . 108.3
O1 C15' H15C . . 108.3
C16' C15' H15D . . 108.3
O1 C15' H15D . . 108.3
H15C C15' H15D . . 107.4
C15' C16' H16D . . 109.5
C15' C16' H16E . . 109.5
H16D C16' H16E . . 109.5
C15' C16' H16F . . 109.5
H16D C16' H16F . . 109.5
H16E C16' H16F . . 109.5

loop_
_geom_bond_atom_site_label_1
_geom_bond_atom_site_label_2
_geom_bond_site_symmetry_2
_geom_bond_distance
Br1 Li1 . 2.504(6)
Br1 Li1 3_655 2.531(7)
O1 C13 . 1.400(5)
O1 C15 . 1.450(6)
O1 C15' . 1.454(8)
O1 Li1 . 1.961(7)
N1 C1 3_655 1.399(4)
N1 C1 . 1.399(4)
N1 H1 . 0.66(5)
Li1 N2 . 2.065(7)
Li1 Br1 3_655 2.531(7)
Li1 Li1 3_655 3.211(13)
N2 C7 . 1.277(4)
N2 H2 . 0.89(4)
C1 C2 . 1.397(5)
C1 C6 . 1.404(4)
C2 C3 . 1.375(5)
C2 H2A . 0.9500
C3 C4 . 1.390(5)
C3 H3A . 0.9500
C4 C5 . 1.387(5)
C4 C12 . 1.506(4)
C5 C6 . 1.395(4)
C5 H5A . 0.9500
C6 C7 . 1.504(4)
C7 C8 . 1.528(5)
C8 C9 . 1.520(5)
C8 C11 . 1.521(6)
C8 C10 . 1.535(6)
C9 H9A . 0.9800
C9 H9B . 0.9800
C9 H9C . 0.9800
C10 H10A . 0.9800
C10 H10B . 0.9800
C10 H10C . 0.9800
C11 H11A . 0.9800
C11 H11B . 0.9800
C11 H11C . 0.9800
C12 H12A . 0.9800
C12 H12B . 0.9800
C12 H12C . 0.9800
C13 C14 . 1.438(7)
C13 H13A . 0.9900
C13 H13B . 0.9900
C14 H14A . 0.9800
C14 H14B . 0.9800
C14 H14C . 0.9800
C15 C16 . 1.449(9)
C15 H15A . 0.9900
C15 H15B . 0.9900
C16 H16A . 0.9800
C16 H16B . 0.9800
C16 H16C . 0.9800
C15' C16' . 1.448(10)
C15' H15C . 0.9900
C15' H15D . 0.9900
C16' H16D . 0.9800
C16' H16E . 0.9800
C16' H16F . 0.9800

_cod_database_fobs_code 2242000
